data_4313332
loop_
_publ_author_name
'Tony C. H. Lam'
'Eddie Y. Y. Chan'
'Wing-Leung Mak'
'Samuel M. F. Lo'
'Ian D. Williams'
'Wing-Tak Wong'
'Wa-Hung Leung'

_publ_section_title
;
 Half-Sandwich Titanium(IV) Complexes with Kl\"aui's Tripod Ligand
;
_journal_name_full 'Inorganic Chemistry'
_journal_page_first 1842
_journal_page_last 1847
_journal_paper_doi 10.1021/ic020287w
_journal_volume 42
_journal_year 2003
_chemical_formula_sum 'C46 H70 Cl8 Co2 O23 P6 Ti2'
_chemical_formula_weight 1674.10
_chemical_name_common '[LOEtTi(Cl4cat)]2(mu-O)'
_chemical_name_systematic
;
  ?
;
_space_group_IT_number 2
_symmetry_cell_setting triclinic
_symmetry_space_group_name_Hall '-P 1'
_symmetry_space_group_name_H-M 'P -1'
_atom_sites_solution_hydrogens geom
_atom_sites_solution_primary direct
_atom_sites_solution_secondary difmap
_audit_creation_method SHELXL
_cell_angle_alpha 69.150(10)
_cell_angle_beta 72.42(2)
_cell_angle_gamma 70.500(10)
_cell_formula_units_Z 1
_cell_length_a 10.287(3)
_cell_length_b 13.406(3)
_cell_length_c 14.851(4)
_cell_measurement_temperature 293(2)
_cell_volume 1764.7(8)
_computing_structure_refinement 'SHELXL-93 (Sheldrick, 1993)'
_computing_structure_solution 'SHELXS-86 (Sheldrick, 1990)'
_diffrn_ambient_temperature 293(2)
_diffrn_radiation_monochromator graphite
_diffrn_radiation_source 'fine-focus sealed tube'
_diffrn_radiation_type MoK\a
_diffrn_radiation_wavelength 0.71073
_diffrn_reflns_av_R_equivalents 0.0657
_diffrn_reflns_av_sigmaI/netI 0.0293
_diffrn_reflns_limit_h_max 12
_diffrn_reflns_limit_h_min 0
_diffrn_reflns_limit_k_max 15
_diffrn_reflns_limit_k_min -14
_diffrn_reflns_limit_l_max 17
_diffrn_reflns_limit_l_min -16
_diffrn_reflns_number 6532
_diffrn_reflns_theta_max 25.00
_diffrn_reflns_theta_min 1.50
_exptl_absorpt_coefficient_mu 1.187
_exptl_crystal_colour Red
_exptl_crystal_density_diffrn 1.575
_exptl_crystal_description Bar
_exptl_crystal_F_000 854
_exptl_crystal_size_max 0.8
_exptl_crystal_size_mid 0.3
_exptl_crystal_size_min 0.15
_refine_diff_density_max 0.951
_refine_diff_density_min -0.540
_refine_diff_density_rms 0.071
_refine_ls_extinction_method none
_refine_ls_goodness_of_fit_all 1.093
_refine_ls_goodness_of_fit_obs 1.147
_refine_ls_matrix_type full
_refine_ls_number_parameters 403
_refine_ls_number_reflns 6097
_refine_ls_number_restraints 0
_refine_ls_restrained_S_all 1.208
_refine_ls_restrained_S_obs 1.147
_refine_ls_R_factor_all 0.0909
_refine_ls_R_factor_obs 0.0647
_refine_ls_shift/esd_max -0.028
_refine_ls_shift/esd_mean 0.001
_refine_ls_structure_factor_coef Fsqd
_refine_ls_weighting_details 'w=1/[\s^2^(Fo^2^)+(0.0870P)^2^+1.8000P] where P=(Fo^2^+2Fc^2^)/3'
_refine_ls_weighting_scheme calc
_refine_ls_wR_factor_all 0.2011
_refine_ls_wR_factor_obs 0.1634
_reflns_number_observed 4493
_reflns_number_total 6160
_reflns_observed_criterion >2sigma(I)
_cod_data_source_file ic020287w_5.cif
_cod_data_source_block muO
_cod_depositor_comments
;
The following automatic conversions were performed:

'_symmetry_cell_setting' value 'Triclinic' changed to 'triclinic'
according to the built-in table from CIF Core dictionary named
'cif_core.dic' version 2.4.1 from 2010-06-29.

Automatic conversion script
Id: cif_fix_values 1646 2011-03-28 12:23:43Z adriana 

The following automatic conversions were performed:

'_refine_ls_weighting_scheme' value 'calc
w=1/[\s^2^(Fo^2^)+(0.0870P)^2^+1.8000P] where P=(Fo^2^+2Fc^2^)/3' was
changed to 'calc'. New tag '_refine_ls_weighting_details' was
created. The value of the new tag was set to
'w=1/[\s^2^(Fo^2^)+(0.0870P)^2^+1.8000P] where P=(Fo^2^+2Fc^2^)/3'.

Automatic conversion script
Id: cif_fix_values 3143 2015-03-26 13:38:13Z robertas 
;
_cod_database_code 4313332

loop_
_symmetry_equiv_pos_as_xyz
'x, y, z'
'-x, -y, -z'

loop_
_atom_site_aniso_label
_atom_site_aniso_U_11
_atom_site_aniso_U_22
_atom_site_aniso_U_33
_atom_site_aniso_U_23
_atom_site_aniso_U_13
_atom_site_aniso_U_12
Co 0.0678(4) 0.0608(4) 0.0755(5) -0.0170(3) -0.0132(3) -0.0178(3)
Ti 0.0620(5) 0.0583(5) 0.0511(5) -0.0147(4) -0.0136(4) -0.0116(4)
P1 0.0638(8) 0.0674(8) 0.0604(7) -0.0160(6) -0.0058(6) -0.0158(6)
P2 0.0774(9) 0.0760(9) 0.0749(9) -0.0236(7) -0.0252(7) -0.0206(7)
P3 0.0609(8) 0.0590(8) 0.0766(9) -0.0149(6) -0.0145(7) -0.0082(6)
Cl1 0.0844(12) 0.0857(12) 0.197(2) -0.0301(14) 0.0022(13) -0.0030(10)
Cl2 0.170(2) 0.134(2) 0.262(3) -0.138(2) 0.110(2) -0.078(2)
Cl3 0.276(4) 0.186(3) 0.121(2) -0.097(2) 0.044(2) -0.144(3)
Cl4 0.208(3) 0.139(2) 0.1000(13) -0.0244(12) -0.070(2) -0.070(2)
O1 0.083(2) 0.068(2) 0.065(2) -0.020(2) -0.002(2) -0.023(2)
O2 0.089(3) 0.072(2) 0.071(2) -0.014(2) -0.038(2) -0.020(2)
O3 0.060(2) 0.064(2) 0.081(2) -0.015(2) -0.014(2) -0.013(2)
O4 0.082(2) 0.075(2) 0.062(2) -0.019(2) -0.019(2) -0.023(2)
O5 0.071(2) 0.063(2) 0.076(2) -0.018(2) -0.020(2) -0.003(2)
O6 0.084(3) 0.070(3) 0.060(3) -0.018(2) -0.005(2) -0.021(3)
O11 0.067(2) 0.090(3) 0.113(3) -0.034(3) 0.000(2) -0.014(2)
O12 0.106(3) 0.083(3) 0.064(2) -0.015(2) -0.020(2) -0.021(2)
O21 0.096(3) 0.129(4) 0.143(4) -0.023(3) -0.057(3) -0.029(3)
O22 0.156(5) 0.101(3) 0.084(3) -0.033(3) -0.017(3) -0.053(3)
O31 0.114(4) 0.093(3) 0.127(4) -0.006(3) -0.067(3) -0.023(3)
O32 0.091(3) 0.092(3) 0.125(4) -0.050(3) 0.017(3) -0.023(2)
C1 0.105(5) 0.060(3) 0.113(5) -0.019(4) -0.021(5) -0.018(3)
C2 0.172(9) 0.077(4) 0.112(6) -0.018(4) -0.041(6) -0.056(5)
C3 0.098(6) 0.079(5) 0.246(13) 0.000(7) -0.061(8) -0.046(5)
C4 0.130(8) 0.078(5) 0.147(8) -0.021(6) 0.037(7) -0.047(5)
C5 0.147(8) 0.074(4) 0.095(5) -0.006(4) -0.030(5) -0.039(5)
C11 0.136(6) 0.101(5) 0.088(4) -0.034(4) -0.040(4) -0.012(4)
C12 0.117(6) 0.139(7) 0.102(5) -0.040(5) -0.042(5) -0.015(5)
C13 0.086(5) 0.116(6) 0.145(7) -0.045(6) -0.016(5) 0.004(4)
C14 0.163(9) 0.115(7) 0.166(9) -0.056(7) 0.002(7) -0.022(6)
C21 0.089(6) 0.249(15) 0.185(11) 0.006(10) -0.045(7) -0.030(8)
C22 0.108(7) 0.219(12) 0.155(8) 0.024(8) -0.070(6) -0.047(7)
C23 0.258(38) 0.097(13) 0.056(9) -0.036(9) 0.042(15) -0.084(19)
C23A 0.081(11) 0.174(32) 0.190(33) -0.092(25) 0.007(14) -0.062(14)
C24 0.230(12) 0.170(10) 0.106(6) -0.065(7) 0.021(7) -0.098(9)
C31 0.192(12) 0.175(11) 0.149(9) -0.030(8) -0.094(9) 0.000(9)
C32 0.123(8) 0.283(17) 0.155(9) -0.068(10) -0.061(7) -0.016(9)
C33 0.110(6) 0.147(7) 0.129(6) -0.074(6) 0.027(5) -0.058(5)
C34 0.139(8) 0.131(7) 0.173(9) -0.084(7) 0.048(7) -0.051(6)
C41 0.086(4) 0.056(3) 0.067(3) -0.016(3) 0.008(3) -0.022(3)
C42 0.087(4) 0.066(4) 0.113(5) -0.023(4) 0.023(4) -0.028(3)
C43 0.123(6) 0.071(4) 0.113(6) -0.048(4) 0.046(5) -0.047(4)
C44 0.178(9) 0.100(6) 0.083(5) -0.047(4) 0.041(5) -0.087(6)
C45 0.144(6) 0.084(4) 0.073(4) -0.018(3) -0.011(4) -0.058(4)
C46 0.094(4) 0.067(3) 0.054(3) -0.013(2) -0.005(3) -0.035(3)

loop_
_atom_site_label
_atom_site_type_symbol
_atom_site_fract_x
_atom_site_fract_y
_atom_site_fract_z
_atom_site_U_iso_or_equiv
_atom_site_thermal_displace_type
_atom_site_occupancy
_atom_site_calc_flag
_atom_site_refinement_flags
_atom_site_disorder_group
Co Co 0.31242(8) 0.15648(6) 0.24601(6) 0.0688(2) Uani 1 d . .
Ti Ti 0.39796(9) 0.45199(7) 0.12163(6) 0.0579(3) Uani 1 d . .
P1 P 0.23886(14) 0.28396(12) 0.31994(10) 0.0664(4) Uani 1 d . .
P2 P 0.2444(2) 0.27692(13) 0.11583(11) 0.0729(4) Uani 1 d . .
P3 P 0.52070(15) 0.18543(11) 0.19428(11) 0.0686(4) Uani 1 d . .
Cl1 Cl -0.0096(2) 0.7563(2) 0.1851(2) 0.1379(9) Uani 1 d . .
Cl2 Cl 0.0204(3) 0.8386(2) 0.3532(3) 0.191(2) Uani 1 d . .
Cl3 Cl 0.2897(4) 0.7332(3) 0.4415(2) 0.1762(14) Uani 1 d . .
Cl4 Cl 0.5333(3) 0.5498(2) 0.3610(2) 0.1357(9) Uani 1 d . .
O1 O 0.2835(4) 0.3889(3) 0.2644(3) 0.0741(10) Uani 1 d . .
O2 O 0.2835(4) 0.3867(3) 0.0811(3) 0.0746(10) Uani 1 d . .
O3 O 0.5341(4) 0.3042(3) 0.1505(3) 0.0705(9) Uani 1 d . .
O4 O 0.4711(4) 0.5093(3) 0.1940(3) 0.0712(9) Uani 1 d . .
O5 O 0.2500(4) 0.5864(3) 0.1250(3) 0.0732(9) Uani 1 d . .
O6 O 0.5000 0.5000 0.0000 0.0733(13) Uani 1 d S .
O11 O 0.0717(4) 0.3144(4) 0.3580(4) 0.0948(13) Uani 1 d . .
O12 O 0.2909(5) 0.2317(3) 0.4222(3) 0.0863(11) Uani 1 d . .
O21 O 0.0744(5) 0.2992(5) 0.1381(4) 0.119(2) Uani 1 d . .
O22 O 0.2909(6) 0.2276(4) 0.0260(3) 0.108(2) Uani 1 d . .
O31 O 0.6151(6) 0.1263(4) 0.2734(4) 0.109(2) Uani 1 d . .
O32 O 0.6043(5) 0.1206(4) 0.1135(4) 0.1064(15) Uani 1 d . .
C1 C 0.4035(8) -0.0130(5) 0.2812(6) 0.096(2) Uani 1 d . .
H1A H 0.5028(8) -0.0477(5) 0.2697(6) 0.115 Uiso 1 d R .
C2 C 0.3160(12) 0.0148(6) 0.2192(6) 0.113(3) Uani 1 d . .
H2A H 0.3410(12) 0.0062(6) 0.1542(6) 0.136 Uiso 1 d R .
C3 C 0.1803(11) 0.0602(7) 0.2677(12) 0.142(4) Uani 1 d . .
H3A H 0.0949(11) 0.0842(7) 0.2436(12) 0.171 Uiso 1 d R .
C4 C 0.1876(13) 0.0631(7) 0.3567(9) 0.132(4) Uani 1 d . .
H4A H 0.1111(13) 0.0925(7) 0.4039(9) 0.158 Uiso 1 d R .
C5 C 0.3258(11) 0.0183(6) 0.3643(6) 0.106(2) Uani 1 d . .
H5A H 0.3624(11) 0.0084(6) 0.4200(6) 0.128 Uiso 1 d R .
C11 C 0.2786(9) 0.2996(6) 0.4820(5) 0.107(2) Uani 1 d . .
H11A H 0.1801(9) 0.3341(6) 0.5038(5) 0.129 Uiso 1 calc R .
H11B H 0.3268(9) 0.3574(6) 0.4440(5) 0.129 Uiso 1 calc R .
C12 C 0.3420(9) 0.2298(7) 0.5677(6) 0.117(3) Uani 1 d . .
H12A H 0.3345(9) 0.2742(7) 0.6083(6) 0.176 Uiso 1 calc R .
H12B H 0.4396(9) 0.1964(7) 0.5456(6) 0.176 Uiso 1 calc R .
H12C H 0.2933(9) 0.1731(7) 0.6052(6) 0.176 Uiso 1 calc R .
C13 C -0.0206(8) 0.4182(7) 0.3249(7) 0.123(3) Uani 1 d . .
H13A H 0.0260(8) 0.4577(7) 0.2614(7) 0.147 Uiso 1 calc R .
H13B H -0.1033(8) 0.4067(7) 0.3155(7) 0.147 Uiso 1 calc R .
C14 C -0.0639(12) 0.4834(8) 0.3886(8) 0.156(4) Uani 1 d . .
H14A H -0.1260(12) 0.5523(8) 0.3615(8) 0.234 Uiso 1 calc R .
H14B H 0.0170(12) 0.4969(8) 0.3971(8) 0.234 Uiso 1 calc R .
H14C H -0.1124(12) 0.4459(8) 0.4512(8) 0.234 Uiso 1 calc R .
C21 C -0.0124(10) 0.3627(12) 0.0775(9) 0.193(6) Uani 1 d . .
H21A H 0.0086(10) 0.4343(12) 0.0517(9) 0.232 Uiso 1 calc R .
H21B H 0.0154(10) 0.3322(12) 0.0222(9) 0.232 Uiso 1 calc R .
C22 C -0.1518(10) 0.3819(11) 0.1042(8) 0.171(5) Uani 1 d . .
H22A H -0.1931(10) 0.4298(11) 0.0489(8) 0.256 Uiso 1 calc R .
H22B H -0.1849(10) 0.4164(11) 0.1564(8) 0.256 Uiso 1 calc R .
H22C H -0.1781(10) 0.3134(11) 0.1267(8) 0.256 Uiso 1 calc R .
C23 C 0.3479(36) 0.2789(25) -0.0724(17) 0.140(14) Uani 0.50 d P .
H23A H 0.4383(36) 0.2815(25) -0.0689(17) 0.169 Uiso 0.50 d PR .
H23B H 0.2944(36) 0.3529(25) -0.0976(17) 0.169 Uiso 0.50 d PR .
C23A C 0.3872(30) 0.2572(34) -0.0567(27) 0.138(14) Uani 0.50 d P .
H23C H 0.4706(30) 0.2072(34) -0.0346(27) 0.165 Uiso 0.50 d PR .
H23D H 0.3985(30) 0.3309(34) -0.0777(27) 0.165 Uiso 0.50 d PR .
C24 C 0.3794(13) 0.2174(9) -0.1360(7) 0.162(4) Uani 1 d . .
H24A H 0.4281(13) 0.2485(9) -0.2013(7) 0.242 Uiso 1 d R .
H24B H 0.4328(13) 0.1438(9) -0.1097(7) 0.242 Uiso 1 d R .
H24C H 0.2882(13) 0.2155(9) -0.1386(7) 0.242 Uiso 1 d R .
C31 C 0.6439(14) 0.1754(11) 0.3290(9) 0.175(5) Uani 1 d . .
H31A H 0.5714(14) 0.1718(11) 0.3888(9) 0.210 Uiso 1 calc R .
H31B H 0.6340(14) 0.2528(11) 0.2930(9) 0.210 Uiso 1 calc R .
C32 C 0.7747(11) 0.1352(12) 0.3568(9) 0.187(6) Uani 1 d . .
H32A H 0.7789(11) 0.1778(12) 0.3955(9) 0.280 Uiso 1 calc R .
H32B H 0.8488(11) 0.1410(12) 0.2990(9) 0.280 Uiso 1 calc R .
H32C H 0.7860(11) 0.0593(12) 0.3951(9) 0.280 Uiso 1 calc R .
C33 C 0.7351(9) 0.1337(8) 0.0492(7) 0.124(3) Uani 1 d . .
H33A H 0.8043(9) 0.1197(8) 0.0872(7) 0.149 Uiso 1 calc R .
H33B H 0.7238(9) 0.2088(8) 0.0064(7) 0.149 Uiso 1 calc R .
C34 C 0.7831(10) 0.0574(8) -0.0094(7) 0.151(4) Uani 1 d . .
H34A H 0.8715(10) 0.0662(8) -0.0529(7) 0.226 Uiso 1 calc R .
H34B H 0.7147(10) 0.0720(8) -0.0474(7) 0.226 Uiso 1 calc R .
H34C H 0.7949(10) -0.0168(8) 0.0332(7) 0.226 Uiso 1 calc R .
C41 C 0.2513(7) 0.6259(4) 0.1958(4) 0.075(2) Uani 1 d . .
C42 C 0.1410(7) 0.7062(5) 0.2324(6) 0.097(2) Uani 1 d . .
C43 C 0.1557(10) 0.7397(6) 0.3091(7) 0.107(3) Uani 1 d . .
C44 C 0.2741(13) 0.6925(7) 0.3475(6) 0.117(3) Uani 1 d . .
C45 C 0.3836(9) 0.6143(6) 0.3109(5) 0.097(2) Uani 1 d . .
C46 C 0.3736(7) 0.5809(5) 0.2347(4) 0.0716(14) Uani 1 d . .

loop_
_atom_type_symbol
_atom_type_description
_atom_type_scat_dispersion_real
_atom_type_scat_dispersion_imag
_atom_type_scat_source
C C 0.0033 0.0016 'International Tables Vol C Tables 4.2.6.8 and 6.1.1.4'
H H 0.0000 0.0000 'International Tables Vol C Tables 4.2.6.8 and 6.1.1.4'
O O 0.0106 0.0060 'International Tables Vol C Tables 4.2.6.8 and 6.1.1.4'
P P 0.1023 0.0942 'International Tables Vol C Tables 4.2.6.8 and 6.1.1.4'
Cl Cl 0.1484 0.1585 'International Tables Vol C Tables 4.2.6.8 and 6.1.1.4'
Ti Ti 0.2776 0.4457 'International Tables Vol C Tables 4.2.6.8 and 6.1.1.4'
Co Co 0.3494 0.9721 'International Tables Vol C Tables 4.2.6.8 and 6.1.1.4'

loop_
_geom_angle_atom_site_label_1
_geom_angle_atom_site_label_2
_geom_angle_atom_site_label_3
_geom_angle
_geom_angle_site_symmetry_1
_geom_angle_site_symmetry_3
_geom_angle_publ_flag
C5 Co C3 64.4(4) . . ?
C5 Co C4 38.9(4) . . ?
C3 Co C4 38.6(4) . . ?
C5 Co C2 64.9(3) . . ?
C3 Co C2 39.9(4) . . ?
C4 Co C2 66.3(4) . . ?
C5 Co C1 38.8(3) . . ?
C3 Co C1 64.7(3) . . ?
C4 Co C1 65.5(3) . . ?
C2 Co C1 38.1(3) . . ?
C5 Co P1 100.5(2) . . ?
C3 Co P1 118.3(4) . . ?
C4 Co P1 90.9(3) . . ?
C2 Co P1 156.7(3) . . ?
C1 Co P1 136.9(2) . . ?
C5 Co P2 159.4(3) . . ?
C3 Co P2 95.0(3) . . ?
C4 Co P2 124.0(4) . . ?
C2 Co P2 99.3(2) . . ?
C1 Co P2 133.4(2) . . ?
P1 Co P2 89.70(6) . . ?
C5 Co P3 106.1(3) . . ?
C3 Co P3 149.6(4) . . ?
C4 Co P3 144.5(4) . . ?
C2 Co P3 109.8(3) . . ?
C1 Co P3 89.5(2) . . ?
P1 Co P3 91.31(6) . . ?
P2 Co P3 91.47(7) . . ?
O6 Ti O5 98.62(12) . . ?
O6 Ti O4 98.91(12) . . ?
O5 Ti O4 81.2(2) . . ?
O6 Ti O3 93.66(11) . . ?
O5 Ti O3 167.2(2) . . ?
O4 Ti O3 93.5(2) . . ?
O6 Ti O2 96.28(12) . . ?
O5 Ti O2 93.3(2) . . ?
O4 Ti O2 164.4(2) . . ?
O3 Ti O2 88.8(2) . . ?
O6 Ti O1 177.61(11) . . ?
O5 Ti O1 83.7(2) . . ?
O4 Ti O1 81.8(2) . . ?
O3 Ti O1 84.02(15) . . ?
O2 Ti O1 83.1(2) . . ?
O6 Ti C46 110.15(11) . . ?
O5 Ti C46 56.8(2) . . ?
O4 Ti C46 26.3(2) . . ?
O3 Ti C46 115.4(2) . . ?
O2 Ti C46 141.9(2) . . ?
O1 Ti C46 71.48(15) . . ?
O1 P1 O11 108.4(2) . . ?
O1 P1 O12 109.6(2) . . ?
O11 P1 O12 101.1(2) . . ?
O1 P1 Co 116.5(2) . . ?
O11 P1 Co 112.8(2) . . ?
O12 P1 Co 107.3(2) . . ?
O2 P2 O22 108.5(2) . . ?
O2 P2 O21 109.4(3) . . ?
O22 P2 O21 101.5(3) . . ?
O2 P2 Co 117.69(15) . . ?
O22 P2 Co 112.1(2) . . ?
O21 P2 Co 106.4(2) . . ?
O3 P3 O31 107.1(2) . . ?
O3 P3 O32 108.3(2) . . ?
O31 P3 O32 100.7(3) . . ?
O3 P3 Co 118.80(15) . . ?
O31 P3 Co 113.3(2) . . ?
O32 P3 Co 107.0(2) . . ?
P1 O1 Ti 135.6(2) . . ?
P2 O2 Ti 135.9(2) . . ?
P3 O3 Ti 134.7(2) . . ?
C46 O4 Ti 112.3(3) . . ?
C41 O5 Ti 110.9(3) . . ?
Ti O6 Ti 179.999(2) . 2_665 ?
C13 O11 P1 125.1(5) . . ?
C11 O12 P1 121.2(4) . . ?
C21 O21 P2 127.9(6) . . ?
C23A O22 C23 20.0(25) . . ?
C23A O22 P2 124.9(16) . . ?
C23 O22 P2 126.6(12) . . ?
C31 O31 P3 126.0(6) . . ?
C33 O32 P3 124.8(5) . . ?
C2 C1 C5 107.9(8) . . ?
C2 C1 Co 70.0(4) . . ?
C5 C1 Co 69.2(4) . . ?
C1 C2 C3 106.9(9) . . ?
C1 C2 Co 71.8(4) . . ?
C3 C2 Co 69.8(5) . . ?
C4 C3 C2 109.0(9) . . ?
C4 C3 Co 70.9(5) . . ?
C2 C3 Co 70.3(4) . . ?
C3 C4 C5 106.3(9) . . ?
C3 C4 Co 70.4(5) . . ?
C5 C4 Co 70.0(5) . . ?
C4 C5 C1 109.8(8) . . ?
C4 C5 Co 71.1(5) . . ?
C1 C5 Co 72.0(4) . . ?
O12 C11 C12 108.6(6) . . ?
C14 C13 O11 114.1(9) . . ?
C22 C21 O21 123.7(10) . . ?
C24 C23 O22 114.6(20) . . ?
O22 C23A C24 110.7(21) . . ?
C23 C24 C23A 18.9(25) . . ?
O31 C31 C32 119.4(11) . . ?
O32 C33 C34 109.4(7) . . ?
O5 C41 C46 115.5(5) . . ?
O5 C41 C42 125.0(6) . . ?
C46 C41 C42 119.5(6) . . ?
C41 C42 C43 119.1(7) . . ?
C41 C42 Cl1 118.0(6) . . ?
C43 C42 Cl1 122.9(6) . . ?
C44 C43 C42 120.3(7) . . ?
C44 C43 Cl2 121.0(8) . . ?
C42 C43 Cl2 118.7(8) . . ?
C43 C44 C45 120.8(7) . . ?
C43 C44 Cl3 119.7(8) . . ?
C45 C44 Cl3 119.4(9) . . ?
C44 C45 C46 120.4(8) . . ?
C44 C45 Cl4 121.7(7) . . ?
C46 C45 Cl4 117.8(6) . . ?
O4 C46 C45 125.4(6) . . ?
O4 C46 C41 114.7(5) . . ?
C45 C46 C41 119.9(6) . . ?
O4 C46 Ti 41.4(2) . . ?
C45 C46 Ti 161.4(5) . . ?
C41 C46 Ti 75.1(3) . . ?

loop_
_geom_bond_atom_site_label_1
_geom_bond_atom_site_label_2
_geom_bond_distance
_geom_bond_site_symmetry_2
_geom_bond_publ_flag
Co C5 2.049(7) . ?
Co C3 2.056(7) . ?
Co C4 2.062(8) . ?
Co C2 2.061(7) . ?
Co C1 2.084(6) . ?
Co P1 2.161(2) . ?
Co P2 2.162(2) . ?
Co P3 2.163(2) . ?
Ti O6 1.8047(10) . ?
Ti O5 1.937(4) . ?
Ti O4 1.942(4) . ?
Ti O3 1.995(4) . ?
Ti O2 2.002(4) . ?
Ti O1 2.116(4) . ?
Ti C46 2.718(5) . ?
P1 O1 1.499(4) . ?
P1 O11 1.598(4) . ?
P1 O12 1.602(4) . ?
P2 O2 1.524(4) . ?
P2 O22 1.574(5) . ?
P2 O21 1.622(5) . ?
P3 O3 1.527(4) . ?
P3 O31 1.570(5) . ?
P3 O32 1.599(5) . ?
Cl1 C42 1.724(9) . ?
Cl2 C43 1.720(7) . ?
Cl3 C44 1.735(8) . ?
Cl4 C45 1.737(9) . ?
O4 C46 1.302(7) . ?
O5 C41 1.340(7) . ?
O6 Ti 1.8047(10) 2_665 ?
O11 C13 1.411(9) . ?
O12 C11 1.437(8) . ?
O21 C21 1.329(10) . ?
O22 C23A 1.35(3) . ?
O22 C23 1.41(2) . ?
O31 C31 1.366(12) . ?
O32 C33 1.419(8) . ?
C1 C2 1.354(11) . ?
C1 C5 1.373(11) . ?
C2 C3 1.405(13) . ?
C3 C4 1.362(14) . ?
C4 C5 1.369(13) . ?
C11 C12 1.473(10) . ?
C13 C14 1.390(12) . ?
C21 C22 1.328(12) . ?
C23 C24 1.37(3) . ?
C23A C24 1.49(4) . ?
C31 C32 1.402(13) . ?
C33 C34 1.444(11) . ?
C41 C46 1.402(9) . ?
C41 C42 1.404(8) . ?
C42 C43 1.427(12) . ?
C43 C44 1.362(13) . ?
C44 C45 1.382(12) . ?
C45 C46 1.398(8) . ?
